data_7122128
loop_
_publ_author_name
'Kelly, Rory P.'
'Toniolo, Davide'
'Tirani, Farzaneh Fadaei'
'Maron, Laurent'
'Mazzanti, Marinella'

_publ_section_title
;
 A tetranuclear samarium(ii) inverse sandwich from direct reduction of
 toluene by a samarium(ii) siloxide.
;
_journal_issue 73
_journal_name_full 'Chemical communications (Cambridge, England)'
_journal_page_first 10268
_journal_page_last 10271
_journal_paper_doi 10.1039/c8cc04169e
_journal_volume 54
_journal_year 2018
_chemical_formula_moiety 'C60 H135 K O20 Si5 Sm2'
_chemical_formula_sum 'C60 H135 K O20 Si5 Sm2'
_chemical_formula_weight 1656.92
_space_group_crystal_system triclinic
_space_group_IT_number 2
_space_group_name_Hall '-P 1'
_space_group_name_H-M_alt 'P -1'
_symmetry_space_group_name_Hall '-P 1'
_symmetry_space_group_name_H-M 'P -1'
_atom_sites_solution_hydrogens geom
_atom_sites_solution_primary direct
_atom_sites_solution_secondary difmap
_audit_creation_method SHELXL-2018/1
_audit_update_record
;
2018-05-15 deposited with the CCDC.
2018-08-09 downloaded from the CCDC.
;
_cell_angle_alpha 80.979(7)
_cell_angle_beta 87.169(9)
_cell_angle_gamma 80.361(8)
_cell_formula_units_Z 2
_cell_length_a 13.9095(16)
_cell_length_b 15.4386(11)
_cell_length_c 21.897(3)
_cell_measurement_reflns_used 142
_cell_measurement_temperature 120(2)
_cell_measurement_theta_max 22
_cell_measurement_theta_min 3
_cell_volume 4577.2(9)
_computing_cell_refinement 'Dirax/lsq (Duisenberg & Schreurs, 1989-2000)'
_computing_data_collection 'Collect (Bruker AXS BV, 1997-2004)'
_computing_data_reduction 'EvalCCD (Duisenberg & Schreurs, 1990-2000)'
_computing_molecular_graphics 'Mercury 3.10 (CCDC, 2017)'
_computing_publication_material 'CIFTab (Sheldrick, 2015)'
_computing_structure_refinement 'SHELXL-2018/1 (Sheldrick, 2018)'
_computing_structure_solution 'SHELXT (Sheldrick, 2015)'
_diffrn_ambient_temperature 120(2)
_diffrn_measured_fraction_theta_full 0.991
_diffrn_measured_fraction_theta_max 0.979
_diffrn_measurement_device_type 'Bruker APEX II CCD'
_diffrn_measurement_method 'phi and omega scans'
_diffrn_radiation_monochromator graphite
_diffrn_radiation_source 'fine-focus sealed tube'
_diffrn_radiation_type MoK\a
_diffrn_radiation_wavelength 0.71073
_diffrn_reflns_av_R_equivalents 0.0968
_diffrn_reflns_av_unetI/netI 0.1356
_diffrn_reflns_Laue_measured_fraction_full 0.991
_diffrn_reflns_Laue_measured_fraction_max 0.979
_diffrn_reflns_limit_h_max 18
_diffrn_reflns_limit_h_min -17
_diffrn_reflns_limit_k_max 20
_diffrn_reflns_limit_k_min -19
_diffrn_reflns_limit_l_max 28
_diffrn_reflns_limit_l_min -28
_diffrn_reflns_number 63685
_diffrn_reflns_point_group_measured_fraction_full 0.991
_diffrn_reflns_point_group_measured_fraction_max 0.979
_diffrn_reflns_theta_full 25.242
_diffrn_reflns_theta_max 27.497
_diffrn_reflns_theta_min 2.729
_exptl_absorpt_coefficient_mu 1.434
_exptl_absorpt_correction_T_max 0.7456
_exptl_absorpt_correction_T_min 0.5856
_exptl_absorpt_correction_type multi-scan
_exptl_absorpt_process_details
;
SADABS-2008/1 (Bruker,2008) was used for absorption correction.
wR2(int) was 0.0922 before and 0.0747 after correction.
The Ratio of minimum to maximum transmission is 0.7854.
The \l/2 correction factor is 0.0015.
;
_exptl_crystal_colour red
_exptl_crystal_density_diffrn 1.202
_exptl_crystal_description prism
_exptl_crystal_F_000 1736
_exptl_crystal_size_max 0.217
_exptl_crystal_size_mid 0.135
_exptl_crystal_size_min 0.080
_refine_diff_density_max 1.223
_refine_diff_density_min -1.072
_refine_diff_density_rms 0.161
_refine_ls_extinction_method none
_refine_ls_goodness_of_fit_ref 1.015
_refine_ls_hydrogen_treatment constr
_refine_ls_matrix_type full
_refine_ls_number_parameters 838
_refine_ls_number_reflns 20583
_refine_ls_number_restraints 0
_refine_ls_restrained_S_all 1.015
_refine_ls_R_factor_all 0.1268
_refine_ls_R_factor_gt 0.0692
_refine_ls_shift/su_max 0.001
_refine_ls_shift/su_mean 0.000
_refine_ls_structure_factor_coef Fsqd
_refine_ls_weighting_details 'w=1/[\s^2^(Fo^2^)+(0.0460P)^2^+16.9946P] where P=(Fo^2^+2Fc^2^)/3'
_refine_ls_weighting_scheme calc
_refine_ls_wR_factor_gt 0.1303
_refine_ls_wR_factor_ref 0.1542
_reflns_Friedel_coverage 0.000
_reflns_number_gt 12714
_reflns_number_total 20583
_reflns_threshold_expression 'I > 2\s(I)'
_cod_data_source_file c8cc04169e2.cif
_cod_data_source_block rk3-60
_cod_depositor_comments 'Adding full bibliography for 7122128--7122131.cif.'
_cod_original_cell_volume 4577.3(8)
_cod_database_code 7122128
_shelx_shelxl_version_number 2018/1
_shelx_space_group_comment
;
The symmetry employed for this shelxl refinement is uniquely defined
by the following loop, which should always be used as a source of
symmetry information in preference to the above space-group names.
They are only intended as comments.
;
_shelx_estimated_absorpt_t_min 0.746
_shelx_estimated_absorpt_t_max 0.894
_publcif_funding_html
;
;

loop_
_space_group_symop_operation_xyz
'x, y, z'
'-x, -y, -z'

loop_
_atom_site_label
_atom_site_type_symbol
_atom_site_fract_x
_atom_site_fract_y
_atom_site_fract_z
_atom_site_U_iso_or_equiv
_atom_site_adp_type
_atom_site_occupancy
_atom_site_site_symmetry_order
_atom_site_calc_flag
_atom_site_refinement_flags_posn
_atom_site_refinement_flags_adp
Sm1 Sm 0.59036(3) 0.67300(2) 0.27794(2) 0.01981(10) Uani 1 1 d . .
Sm2 Sm 0.75148(3) 0.48770(2) 0.23240(2) 0.01890(10) Uani 1 1 d . .
K1 K 0.51345(11) 0.68553(10) 0.12064(7) 0.0243(3) Uani 1 1 d . .
Si1 Si 0.76308(15) 0.60687(13) 0.38059(9) 0.0234(4) Uani 1 1 d . .
Si2 Si 0.40193(14) 0.86211(13) 0.18726(10) 0.0242(5) Uani 1 1 d . .
Si3 Si 0.76083(14) 0.67482(13) 0.12895(9) 0.0202(4) Uani 1 1 d . .
Si4 Si 0.51683(14) 0.47487(13) 0.21575(9) 0.0221(4) Uani 1 1 d . .
Si5 Si 0.90110(15) 0.25137(13) 0.24677(10) 0.0251(5) Uani 1 1 d . .
O1 O 0.7470(3) 0.5679(3) 0.3196(2) 0.0215(11) Uani 1 1 d . .
O2 O 0.7691(4) 0.5361(3) 0.4451(2) 0.0260(11) Uani 1 1 d . .
O3 O 0.8553(4) 0.6592(3) 0.3808(2) 0.0321(13) Uani 1 1 d . .
O4 O 0.6657(4) 0.6871(3) 0.3817(2) 0.0277(12) Uani 1 1 d . .
O21 O 0.4700(3) 0.7760(3) 0.2191(2) 0.0256(11) Uani 1 1 d . .
O22 O 0.3736(3) 0.8374(3) 0.1194(2) 0.0263(11) Uani 1 1 d . .
O23 O 0.4529(4) 0.9509(3) 0.1694(2) 0.0283(12) Uani 1 1 d . .
O24 O 0.3041(3) 0.8960(3) 0.2274(2) 0.0286(12) Uani 1 1 d . .
O41 O 0.6862(3) 0.6536(3) 0.1838(2) 0.0224(11) Uani 1 1 d . .
O42 O 0.8225(3) 0.7541(3) 0.1318(2) 0.0278(12) Uani 1 1 d . .
O43 O 0.6940(3) 0.6938(3) 0.0661(2) 0.0213(11) Uani 1 1 d . .
O44 O 0.8418(3) 0.5827(3) 0.1273(2) 0.0231(11) Uani 1 1 d . .
O61 O 0.5608(3) 0.5297(3) 0.2597(2) 0.0234(11) Uani 1 1 d . .
O62 O 0.6124(3) 0.4444(3) 0.1703(2) 0.0226(11) Uani 1 1 d . .
O63 O 0.4693(3) 0.3894(3) 0.2494(2) 0.0263(12) Uani 1 1 d . .
O64 O 0.4333(3) 0.5332(3) 0.1685(2) 0.0263(12) Uani 1 1 d . .
O81 O 0.8514(4) 0.3481(3) 0.2552(2) 0.0309(12) Uani 1 1 d . .
O82 O 0.9234(4) 0.2532(3) 0.1716(2) 0.0351(13) Uani 1 1 d . .
O83 O 0.8325(4) 0.1736(3) 0.2656(2) 0.0361(13) Uani 1 1 d . .
O84 O 1.0013(4) 0.2133(3) 0.2843(2) 0.0334(13) Uani 1 1 d . .
C1 C 0.7182(5) 0.4620(5) 0.4652(3) 0.0277(17) Uani 1 1 d . .
C2 C 0.7738(6) 0.3821(5) 0.4375(4) 0.0354(19) Uani 1 1 d . .
H2A H 0.775472 0.396437 0.392336 0.053 Uiso 1 1 calc R U
H2B H 0.740811 0.330534 0.449952 0.053 Uiso 1 1 calc R U
H2C H 0.840586 0.368357 0.452675 0.053 Uiso 1 1 calc R U
C3 C 0.7213(7) 0.4446(6) 0.5347(4) 0.048(2) Uani 1 1 d . .
H3A H 0.789226 0.435512 0.547618 0.071 Uiso 1 1 calc R U
H3B H 0.692585 0.391389 0.550240 0.071 Uiso 1 1 calc R U
H3C H 0.684275 0.495727 0.551571 0.071 Uiso 1 1 calc R U
C4 C 0.6129(6) 0.4846(6) 0.4428(4) 0.041(2) Uani 1 1 d . .
H4A H 0.579432 0.537128 0.459587 0.061 Uiso 1 1 calc R U
H4B H 0.578741 0.434229 0.456950 0.061 Uiso 1 1 calc R U
H4C H 0.613367 0.496863 0.397498 0.061 Uiso 1 1 calc R U
C5 C 0.9555(5) 0.6291(5) 0.3978(4) 0.0308(18) Uani 1 1 d . .
C6 C 0.9920(6) 0.5380(6) 0.3790(4) 0.042(2) Uani 1 1 d . .
H6A H 0.952692 0.494952 0.400397 0.064 Uiso 1 1 calc R U
H6B H 1.060466 0.518948 0.390263 0.064 Uiso 1 1 calc R U
H6C H 0.986426 0.541649 0.334173 0.064 Uiso 1 1 calc R U
C7 C 0.9631(6) 0.6289(6) 0.4673(4) 0.039(2) Uani 1 1 d . .
H7A H 0.941209 0.689085 0.476839 0.059 Uiso 1 1 calc R U
H7B H 1.031057 0.609005 0.479453 0.059 Uiso 1 1 calc R U
H7C H 0.921962 0.588426 0.490058 0.059 Uiso 1 1 calc R U
C8 C 1.0118(7) 0.6989(7) 0.3612(4) 0.064(3) Uani 1 1 d . .
H8A H 1.008682 0.696993 0.316874 0.096 Uiso 1 1 calc R U
H8B H 1.080053 0.686177 0.373663 0.096 Uiso 1 1 calc R U
H8C H 0.982497 0.758183 0.369914 0.096 Uiso 1 1 calc R U
C9 C 0.6417(6) 0.7578(5) 0.4215(4) 0.039(2) Uani 1 1 d . .
C10 C 0.6749(8) 0.7246(6) 0.4873(4) 0.054(3) Uani 1 1 d . .
H10A H 0.653704 0.667384 0.501980 0.081 Uiso 1 1 calc R U
H10B H 0.646204 0.767848 0.514186 0.081 Uiso 1 1 calc R U
H10C H 0.746192 0.717335 0.488309 0.081 Uiso 1 1 calc R U
C11 C 0.6908(8) 0.8370(6) 0.3941(5) 0.058(3) Uani 1 1 d . .
H11A H 0.761756 0.820024 0.396925 0.086 Uiso 1 1 calc R U
H11B H 0.668829 0.886497 0.417119 0.086 Uiso 1 1 calc R U
H11C H 0.673412 0.855192 0.350593 0.086 Uiso 1 1 calc R U
C12 C 0.5308(7) 0.7841(6) 0.4190(5) 0.060(3) Uani 1 1 d . .
H12A H 0.511922 0.806742 0.376239 0.090 Uiso 1 1 calc R U
H12B H 0.509528 0.830330 0.444961 0.090 Uiso 1 1 calc R U
H12C H 0.500029 0.731929 0.434311 0.090 Uiso 1 1 calc R U
C21 C 0.3306(6) 0.8937(5) 0.0647(4) 0.0328(19) Uani 1 1 d . .
C22 C 0.3023(7) 0.8324(6) 0.0240(4) 0.056(3) Uani 1 1 d . .
H22A H 0.359878 0.790035 0.014692 0.083 Uiso 1 1 calc R U
H22B H 0.276062 0.867281 -0.014596 0.083 Uiso 1 1 calc R U
H22C H 0.252604 0.799919 0.045486 0.083 Uiso 1 1 calc R U
C23 C 0.4063(6) 0.9457(5) 0.0315(4) 0.041(2) Uani 1 1 d . .
H23A H 0.424058 0.985543 0.058174 0.061 Uiso 1 1 calc R U
H23B H 0.379165 0.980724 -0.006875 0.061 Uiso 1 1 calc R U
H23C H 0.464382 0.904308 0.021668 0.061 Uiso 1 1 calc R U
C24 C 0.2415(6) 0.9565(6) 0.0816(4) 0.041(2) Uani 1 1 d . .
H24A H 0.194792 0.922400 0.105105 0.062 Uiso 1 1 calc R U
H24B H 0.211178 0.990336 0.043826 0.062 Uiso 1 1 calc R U
H24C H 0.260655 0.997561 0.106892 0.062 Uiso 1 1 calc R U
C25 C 0.4576(6) 1.0250(5) 0.2016(4) 0.0314(18) Uani 1 1 d . .
C26 C 0.5383(6) 1.0710(5) 0.1683(4) 0.045(2) Uani 1 1 d . .
H26A H 0.599297 1.028533 0.169250 0.068 Uiso 1 1 calc R U
H26B H 0.547235 1.120879 0.189014 0.068 Uiso 1 1 calc R U
H26C H 0.520422 1.093129 0.125306 0.068 Uiso 1 1 calc R U
C27 C 0.4845(7) 0.9908(6) 0.2690(4) 0.049(2) Uani 1 1 d . .
H27A H 0.433459 0.959296 0.289692 0.073 Uiso 1 1 calc R U
H27B H 0.490371 1.041103 0.290113 0.073 Uiso 1 1 calc R U
H27C H 0.546766 0.950165 0.270380 0.073 Uiso 1 1 calc R U
C28 C 0.3617(6) 1.0895(5) 0.1964(4) 0.043(2) Uani 1 1 d . .
H28A H 0.345228 1.107183 0.152717 0.064 Uiso 1 1 calc R U
H28B H 0.368166 1.142264 0.214584 0.064 Uiso 1 1 calc R U
H28C H 0.309807 1.060520 0.218518 0.064 Uiso 1 1 calc R U
C29 C 0.2372(5) 0.8526(5) 0.2688(4) 0.0335(19) Uani 1 1 d . .
C30 C 0.2902(6) 0.7888(6) 0.3208(4) 0.047(2) Uani 1 1 d . .
H30A H 0.333468 0.741271 0.303563 0.071 Uiso 1 1 calc R U
H30B H 0.242507 0.763009 0.349450 0.071 Uiso 1 1 calc R U
H30C H 0.328792 0.820869 0.343010 0.071 Uiso 1 1 calc R U
C31 C 0.1714(7) 0.9273(6) 0.2963(5) 0.069(3) Uani 1 1 d . .
H31A H 0.210803 0.956871 0.319888 0.103 Uiso 1 1 calc R U
H31B H 0.121826 0.902418 0.323817 0.103 Uiso 1 1 calc R U
H31C H 0.139309 0.970609 0.262882 0.103 Uiso 1 1 calc R U
C32 C 0.1791(7) 0.8064(8) 0.2306(5) 0.068(3) Uani 1 1 d . .
H32A H 0.141947 0.850662 0.199770 0.101 Uiso 1 1 calc R U
H32B H 0.134015 0.774718 0.257742 0.101 Uiso 1 1 calc R U
H32C H 0.223848 0.763892 0.209482 0.101 Uiso 1 1 calc R U
C41 C 0.8128(6) 0.8350(5) 0.1595(4) 0.0312(18) Uani 1 1 d . .
C42 C 0.9148(7) 0.8500(7) 0.1690(6) 0.077(4) Uani 1 1 d . .
H42A H 0.948000 0.800083 0.197795 0.116 Uiso 1 1 calc R U
H42B H 0.912068 0.905232 0.186248 0.116 Uiso 1 1 calc R U
H42C H 0.950668 0.854275 0.129321 0.116 Uiso 1 1 calc R U
C43 C 0.7628(7) 0.9122(6) 0.1137(5) 0.059(3) Uani 1 1 d . .
H43A H 0.803266 0.919348 0.075883 0.089 Uiso 1 1 calc R U
H43B H 0.754038 0.966926 0.132194 0.089 Uiso 1 1 calc R U
H43C H 0.699044 0.899960 0.103604 0.089 Uiso 1 1 calc R U
C44 C 0.7528(8) 0.8276(6) 0.2196(4) 0.063(3) Uani 1 1 d . .
H44A H 0.686958 0.818385 0.211181 0.095 Uiso 1 1 calc R U
H44B H 0.748720 0.882421 0.237546 0.095 Uiso 1 1 calc R U
H44C H 0.783974 0.777170 0.248764 0.095 Uiso 1 1 calc R U
C45 C 0.7133(5) 0.7104(5) -0.0003(3) 0.0238(16) Uani 1 1 d . .
C46 C 0.7792(6) 0.6290(5) -0.0208(4) 0.038(2) Uani 1 1 d . .
H46A H 0.842993 0.620899 -0.001636 0.057 Uiso 1 1 calc R U
H46B H 0.787701 0.638465 -0.065874 0.057 Uiso 1 1 calc R U
H46C H 0.748984 0.575923 -0.007797 0.057 Uiso 1 1 calc R U
C47 C 0.7587(6) 0.7940(5) -0.0173(4) 0.040(2) Uani 1 1 d . .
H47A H 0.715863 0.844132 -0.002685 0.060 Uiso 1 1 calc R U
H47B H 0.767327 0.806590 -0.062343 0.060 Uiso 1 1 calc R U
H47C H 0.822315 0.785422 0.002095 0.060 Uiso 1 1 calc R U
C48 C 0.6142(5) 0.7218(6) -0.0293(4) 0.035(2) Uani 1 1 d . .
H48A H 0.584352 0.668689 -0.015620 0.053 Uiso 1 1 calc R U
H48B H 0.622196 0.730358 -0.074487 0.053 Uiso 1 1 calc R U
H48C H 0.572172 0.773836 -0.016663 0.053 Uiso 1 1 calc R U
C49 C 0.9482(5) 0.5621(5) 0.1292(3) 0.0281(18) Uani 1 1 d . .
C50 C 0.9744(6) 0.4695(5) 0.1115(4) 0.038(2) Uani 1 1 d . .
H50A H 0.942621 0.427647 0.140730 0.057 Uiso 1 1 calc R U
H50B H 1.045271 0.450997 0.112733 0.057 Uiso 1 1 calc R U
H50C H 0.952155 0.470154 0.069622 0.057 Uiso 1 1 calc R U
C51 C 0.9967(5) 0.6276(6) 0.0825(4) 0.040(2) Uani 1 1 d . .
H51A H 0.977352 0.624307 0.040552 0.060 Uiso 1 1 calc R U
H51B H 1.067714 0.612079 0.085331 0.060 Uiso 1 1 calc R U
H51C H 0.975838 0.688084 0.091702 0.060 Uiso 1 1 calc R U
C52 C 0.9798(5) 0.5648(6) 0.1943(4) 0.038(2) Uani 1 1 d . .
H52A H 0.956241 0.623868 0.205573 0.057 Uiso 1 1 calc R U
H52B H 1.051136 0.552463 0.195874 0.057 Uiso 1 1 calc R U
H52C H 0.952332 0.519944 0.223531 0.057 Uiso 1 1 calc R U
C61 C 0.6253(5) 0.3954(5) 0.1182(3) 0.0261(17) Uani 1 1 d . .
C62 C 0.7326(5) 0.3913(5) 0.0985(4) 0.0335(19) Uani 1 1 d . .
H62A H 0.748277 0.451710 0.089918 0.050 Uiso 1 1 calc R U
H62B H 0.744893 0.363196 0.061145 0.050 Uiso 1 1 calc R U
H62C H 0.773538 0.356517 0.131813 0.050 Uiso 1 1 calc R U
C63 C 0.5628(5) 0.4464(6) 0.0641(3) 0.0343(19) Uani 1 1 d . .
H63A H 0.493553 0.447872 0.075546 0.051 Uiso 1 1 calc R U
H63B H 0.578098 0.416660 0.027670 0.051 Uiso 1 1 calc R U
H63C H 0.576725 0.507330 0.054732 0.051 Uiso 1 1 calc R U
C64 C 0.5998(6) 0.3026(5) 0.1381(4) 0.040(2) Uani 1 1 d . .
H64A H 0.640014 0.271998 0.172999 0.060 Uiso 1 1 calc R U
H64B H 0.612125 0.268748 0.103452 0.060 Uiso 1 1 calc R U
H64C H 0.530692 0.307425 0.150692 0.060 Uiso 1 1 calc R U
C65 C 0.4870(6) 0.3366(5) 0.3095(4) 0.037(2) Uani 1 1 d . .
C66 C 0.5960(6) 0.3189(5) 0.3235(4) 0.039(2) Uani 1 1 d . .
H66A H 0.633144 0.295025 0.288890 0.058 Uiso 1 1 calc R U
H66B H 0.607660 0.275810 0.361317 0.058 Uiso 1 1 calc R U
H66C H 0.617046 0.374591 0.329081 0.058 Uiso 1 1 calc R U
C67 C 0.4295(6) 0.3846(6) 0.3583(4) 0.045(2) Uani 1 1 d . .
H67A H 0.444127 0.445191 0.354122 0.068 Uiso 1 1 calc R U
H67B H 0.447681 0.352764 0.399456 0.068 Uiso 1 1 calc R U
H67C H 0.359632 0.386812 0.352766 0.068 Uiso 1 1 calc R U
C68 C 0.4519(7) 0.2491(6) 0.3057(4) 0.051(3) Uani 1 1 d . .
H68A H 0.383831 0.261230 0.292845 0.077 Uiso 1 1 calc R U
H68B H 0.456751 0.211774 0.346332 0.077 Uiso 1 1 calc R U
H68C H 0.492502 0.217997 0.275414 0.077 Uiso 1 1 calc R U
C69 C 0.3271(5) 0.5427(5) 0.1719(4) 0.0326(19) Uani 1 1 d . .
C70 C 0.2905(6) 0.6216(6) 0.1246(4) 0.043(2) Uani 1 1 d . .
H70A H 0.317436 0.673378 0.132500 0.064 Uiso 1 1 calc R U
H70B H 0.219120 0.634246 0.127357 0.064 Uiso 1 1 calc R U
H70C H 0.311101 0.608394 0.083150 0.064 Uiso 1 1 calc R U
C71 C 0.2923(6) 0.5596(6) 0.2359(4) 0.046(2) Uani 1 1 d . .
H71A H 0.312518 0.506051 0.265693 0.069 Uiso 1 1 calc R U
H71B H 0.221019 0.574748 0.236839 0.069 Uiso 1 1 calc R U
H71C H 0.320769 0.608984 0.246640 0.069 Uiso 1 1 calc R U
C72 C 0.2972(6) 0.4589(6) 0.1570(4) 0.046(2) Uani 1 1 d . .
H72A H 0.321445 0.449195 0.115440 0.069 Uiso 1 1 calc R U
H72B H 0.225873 0.464839 0.158658 0.069 Uiso 1 1 calc R U
H72C H 0.324813 0.408206 0.187258 0.069 Uiso 1 1 calc R U
C81 C 0.9540(6) 0.1845(5) 0.1339(4) 0.036(2) Uani 1 1 d . .
C82 C 0.8698(7) 0.1349(6) 0.1258(4) 0.050(2) Uani 1 1 d . .
H82A H 0.850931 0.104051 0.166092 0.075 Uiso 1 1 calc R U
H82B H 0.890780 0.091401 0.097709 0.075 Uiso 1 1 calc R U
H82C H 0.813898 0.177435 0.108477 0.075 Uiso 1 1 calc R U
C83 C 0.9804(7) 0.2330(6) 0.0702(4) 0.055(3) Uani 1 1 d . .
H83A H 0.922511 0.272777 0.052783 0.082 Uiso 1 1 calc R U
H83B H 1.003715 0.189429 0.042513 0.082 Uiso 1 1 calc R U
H83C H 1.031721 0.267902 0.074496 0.082 Uiso 1 1 calc R U
C84 C 1.0416(7) 0.1173(6) 0.1602(4) 0.054(3) Uani 1 1 d . .
H84A H 1.095318 0.148741 0.165993 0.080 Uiso 1 1 calc R U
H84B H 1.062597 0.074853 0.131400 0.080 Uiso 1 1 calc R U
H84C H 1.022838 0.085302 0.200132 0.080 Uiso 1 1 calc R U
C85 C 0.8260(6) 0.1084(5) 0.3193(4) 0.0328(19) Uani 1 1 d . .
C86 C 0.9118(6) 0.0317(5) 0.3208(4) 0.048(2) Uani 1 1 d . .
H86A H 0.912909 0.004711 0.283073 0.072 Uiso 1 1 calc R U
H86B H 0.904389 -0.013135 0.356978 0.072 Uiso 1 1 calc R U
H86C H 0.973004 0.054318 0.323327 0.072 Uiso 1 1 calc R U
C87 C 0.7308(6) 0.0739(6) 0.3129(5) 0.050(2) Uani 1 1 d . .
H87A H 0.675749 0.122580 0.313441 0.074 Uiso 1 1 calc R U
H87B H 0.723161 0.026580 0.347443 0.074 Uiso 1 1 calc R U
H87C H 0.732326 0.050280 0.273797 0.074 Uiso 1 1 calc R U
C88 C 0.8217(7) 0.1507(6) 0.3778(4) 0.049(2) Uani 1 1 d . .
H88A H 0.885529 0.166313 0.384152 0.073 Uiso 1 1 calc R U
H88B H 0.804526 0.108469 0.413274 0.073 Uiso 1 1 calc R U
H88C H 0.772338 0.204412 0.373633 0.073 Uiso 1 1 calc R U
C89 C 1.0756(5) 0.2562(5) 0.3057(4) 0.0319(19) Uani 1 1 d . .
C90 C 1.1592(6) 0.1808(6) 0.3294(4) 0.046(2) Uani 1 1 d . .
H90A H 1.134464 0.140307 0.363204 0.069 Uiso 1 1 calc R U
H90B H 1.211808 0.206417 0.344372 0.069 Uiso 1 1 calc R U
H90C H 1.184327 0.147994 0.295545 0.069 Uiso 1 1 calc R U
C91 C 1.1134(7) 0.3190(6) 0.2522(5) 0.062(3) Uani 1 1 d . .
H91A H 1.137501 0.285823 0.218359 0.093 Uiso 1 1 calc R U
H91B H 1.166586 0.344547 0.266491 0.093 Uiso 1 1 calc R U
H91C H 1.060313 0.366800 0.237475 0.093 Uiso 1 1 calc R U
C92 C 1.0345(7) 0.3053(7) 0.3578(5) 0.065(3) Uani 1 1 d . .
H92A H 0.979578 0.351049 0.343029 0.098 Uiso 1 1 calc R U
H92B H 1.085253 0.333347 0.372686 0.098 Uiso 1 1 calc R U
H92C H 1.012061 0.263402 0.391686 0.098 Uiso 1 1 calc R U

loop_
_atom_site_aniso_label
_atom_site_aniso_U_11
_atom_site_aniso_U_22
_atom_site_aniso_U_33
_atom_site_aniso_U_23
_atom_site_aniso_U_13
_atom_site_aniso_U_12
Sm1 0.0190(2) 0.0169(2) 0.0212(2) -0.00074(15) -0.00369(15) 0.00247(15)
Sm2 0.01677(19) 0.0166(2) 0.0216(2) -0.00108(15) -0.00439(15) 0.00152(15)
K1 0.0195(8) 0.0242(8) 0.0287(9) -0.0037(7) -0.0037(6) -0.0010(7)
Si1 0.0249(11) 0.0204(11) 0.0239(11) -0.0017(9) -0.0058(8) -0.0004(9)
Si2 0.0201(10) 0.0206(11) 0.0281(12) 0.0007(9) -0.0030(8) 0.0043(9)
Si3 0.0211(10) 0.0178(10) 0.0196(10) 0.0012(8) -0.0051(8) 0.0000(8)
Si4 0.0205(10) 0.0177(10) 0.0272(11) -0.0011(9) -0.0032(8) -0.0020(8)
Si5 0.0233(11) 0.0192(11) 0.0294(12) 0.0015(9) -0.0044(9) 0.0026(9)
O1 0.018(2) 0.023(3) 0.021(3) -0.001(2) -0.008(2) 0.002(2)
O2 0.037(3) 0.021(3) 0.021(3) 0.001(2) -0.005(2) -0.009(2)
O3 0.036(3) 0.032(3) 0.028(3) 0.002(2) -0.011(2) -0.007(3)
O4 0.035(3) 0.019(3) 0.028(3) -0.007(2) -0.008(2) 0.004(2)
O21 0.021(3) 0.025(3) 0.028(3) -0.003(2) -0.002(2) 0.003(2)
O22 0.032(3) 0.021(3) 0.023(3) -0.001(2) -0.009(2) 0.003(2)
O23 0.030(3) 0.019(3) 0.033(3) -0.002(2) 0.003(2) 0.001(2)
O24 0.026(3) 0.027(3) 0.027(3) 0.004(2) 0.000(2) 0.003(2)
O41 0.022(3) 0.020(3) 0.024(3) -0.001(2) -0.002(2) 0.001(2)
O42 0.029(3) 0.021(3) 0.034(3) -0.004(2) -0.006(2) -0.007(2)
O43 0.022(3) 0.025(3) 0.014(2) 0.000(2) -0.0050(19) 0.000(2)
O44 0.013(2) 0.022(3) 0.032(3) -0.004(2) -0.004(2) 0.003(2)
O61 0.029(3) 0.016(3) 0.028(3) -0.006(2) -0.002(2) -0.011(2)
O62 0.022(3) 0.023(3) 0.023(3) -0.003(2) -0.008(2) -0.003(2)
O63 0.029(3) 0.021(3) 0.029(3) -0.002(2) -0.001(2) -0.008(2)
O64 0.014(2) 0.025(3) 0.039(3) -0.002(2) -0.006(2) -0.003(2)
O81 0.029(3) 0.018(3) 0.041(3) 0.000(2) -0.008(2) 0.007(2)
O82 0.031(3) 0.032(3) 0.038(3) 0.001(3) -0.003(2) 0.002(3)
O83 0.033(3) 0.032(3) 0.038(3) 0.008(3) -0.003(2) -0.005(3)
O84 0.029(3) 0.021(3) 0.045(4) 0.002(2) -0.013(2) 0.006(2)
C1 0.034(4) 0.026(4) 0.021(4) 0.002(3) -0.006(3) -0.004(4)
C2 0.046(5) 0.029(4) 0.033(5) -0.003(4) -0.005(4) -0.008(4)
C3 0.053(6) 0.043(6) 0.043(6) 0.004(4) 0.007(4) -0.009(5)
C4 0.035(5) 0.044(5) 0.044(5) -0.006(4) 0.003(4) -0.007(4)
C5 0.022(4) 0.039(5) 0.031(5) 0.002(4) -0.004(3) -0.011(4)
C6 0.029(5) 0.050(6) 0.045(6) -0.004(4) -0.005(4) 0.002(4)
C7 0.042(5) 0.047(5) 0.031(5) -0.003(4) -0.015(4) -0.014(4)
C8 0.050(6) 0.089(8) 0.054(7) 0.020(6) -0.022(5) -0.033(6)
C9 0.051(6) 0.028(5) 0.035(5) -0.011(4) 0.004(4) 0.006(4)
C10 0.088(8) 0.048(6) 0.025(5) -0.014(4) 0.009(5) -0.007(6)
C11 0.080(8) 0.035(5) 0.058(7) -0.005(5) -0.012(6) -0.005(5)
C12 0.058(7) 0.047(6) 0.073(8) -0.030(6) 0.004(5) 0.012(5)
C21 0.040(5) 0.023(4) 0.031(5) -0.001(3) -0.007(4) 0.005(4)
C22 0.075(7) 0.041(6) 0.047(6) -0.002(5) -0.038(5) 0.009(5)
C23 0.040(5) 0.041(5) 0.030(5) 0.004(4) 0.000(4) 0.015(4)
C24 0.029(5) 0.043(5) 0.042(5) 0.009(4) -0.009(4) 0.009(4)
C25 0.041(5) 0.014(4) 0.038(5) -0.002(3) -0.003(4) 0.001(3)
C26 0.047(5) 0.028(5) 0.065(7) -0.012(5) 0.009(5) -0.017(4)
C27 0.065(6) 0.036(5) 0.047(6) -0.008(4) -0.014(5) -0.008(5)
C28 0.044(5) 0.022(4) 0.061(6) -0.010(4) -0.006(4) 0.005(4)
C29 0.025(4) 0.033(5) 0.041(5) -0.005(4) 0.007(4) -0.004(4)
C30 0.036(5) 0.045(6) 0.051(6) 0.011(5) 0.011(4) 0.000(4)
C31 0.059(7) 0.052(6) 0.074(8) 0.011(6) 0.029(6) 0.024(5)
C32 0.059(7) 0.094(9) 0.055(7) 0.005(6) -0.001(5) -0.041(7)
C41 0.032(4) 0.025(4) 0.037(5) 0.000(4) -0.006(4) -0.007(4)
C42 0.048(6) 0.062(7) 0.134(11) -0.040(8) -0.025(7) -0.010(6)
C43 0.063(7) 0.035(5) 0.075(8) -0.006(5) -0.018(6) 0.006(5)
C44 0.098(9) 0.046(6) 0.051(7) -0.021(5) 0.013(6) -0.018(6)
C45 0.026(4) 0.027(4) 0.018(4) -0.004(3) -0.003(3) -0.002(3)
C46 0.037(5) 0.044(5) 0.030(5) -0.008(4) -0.008(4) 0.003(4)
C47 0.044(5) 0.042(5) 0.031(5) 0.006(4) -0.002(4) -0.010(4)
C48 0.030(4) 0.050(5) 0.024(4) -0.001(4) -0.008(3) -0.001(4)
C49 0.016(4) 0.037(5) 0.026(4) 0.006(3) -0.003(3) -0.001(3)
C50 0.026(4) 0.036(5) 0.045(5) 0.007(4) 0.000(4) 0.007(4)
C51 0.020(4) 0.054(6) 0.044(5) 0.003(4) 0.001(4) -0.008(4)
C52 0.024(4) 0.059(6) 0.029(5) -0.002(4) -0.009(3) -0.001(4)
C61 0.025(4) 0.030(4) 0.023(4) -0.002(3) -0.001(3) -0.005(3)
C62 0.034(5) 0.041(5) 0.026(4) -0.003(4) -0.001(3) -0.010(4)
C63 0.028(4) 0.048(5) 0.024(4) -0.003(4) -0.011(3) 0.002(4)
C64 0.052(6) 0.033(5) 0.039(5) -0.019(4) 0.008(4) -0.009(4)
C65 0.042(5) 0.028(4) 0.038(5) 0.003(4) 0.001(4) -0.005(4)
C66 0.051(5) 0.034(5) 0.029(5) 0.000(4) -0.010(4) 0.001(4)
C67 0.046(5) 0.052(6) 0.038(5) -0.010(5) 0.008(4) -0.007(5)
C68 0.066(7) 0.035(5) 0.054(6) 0.007(5) -0.002(5) -0.024(5)
C69 0.017(4) 0.042(5) 0.039(5) -0.006(4) -0.002(3) -0.005(4)
C70 0.020(4) 0.052(6) 0.052(6) 0.003(5) -0.014(4) 0.002(4)
C71 0.024(4) 0.057(6) 0.055(6) -0.015(5) -0.001(4) 0.005(4)
C72 0.031(5) 0.045(6) 0.068(7) -0.013(5) -0.010(4) -0.016(4)
C81 0.046(5) 0.023(4) 0.039(5) -0.010(4) 0.005(4) -0.003(4)
C82 0.062(6) 0.035(5) 0.053(6) -0.008(5) 0.000(5) -0.007(5)
C83 0.054(6) 0.056(6) 0.045(6) -0.003(5) 0.017(5) 0.006(5)
C84 0.050(6) 0.051(6) 0.048(6) -0.002(5) -0.002(5) 0.021(5)
C85 0.045(5) 0.022(4) 0.029(5) -0.001(3) 0.006(4) -0.004(4)
C86 0.053(6) 0.027(5) 0.057(6) 0.003(4) 0.001(5) 0.006(4)
C87 0.044(5) 0.035(5) 0.069(7) -0.002(5) -0.001(5) -0.009(4)
C88 0.051(6) 0.044(6) 0.045(6) 0.005(5) 0.006(4) -0.002(5)
C89 0.022(4) 0.032(5) 0.039(5) 0.000(4) -0.003(3) -0.001(4)
C90 0.031(5) 0.035(5) 0.069(7) 0.002(5) -0.016(4) 0.000(4)
C91 0.043(6) 0.055(6) 0.078(8) 0.031(6) -0.015(5) -0.015(5)
C92 0.051(6) 0.065(7) 0.083(8) -0.033(6) -0.024(6) 0.009(5)

loop_
_atom_type_symbol
_atom_type_description
_atom_type_scat_dispersion_real
_atom_type_scat_dispersion_imag
_atom_type_scat_source
C C 0.0033 0.0016 'International Tables Vol C Tables 4.2.6.8 and 6.1.1.4'
H H 0.0000 0.0000 'International Tables Vol C Tables 4.2.6.8 and 6.1.1.4'
K K 0.2009 0.2494 'International Tables Vol C Tables 4.2.6.8 and 6.1.1.4'
O O 0.0106 0.0060 'International Tables Vol C Tables 4.2.6.8 and 6.1.1.4'
Si Si 0.0817 0.0704 'International Tables Vol C Tables 4.2.6.8 and 6.1.1.4'
Sm Sm -0.1638 3.4418 'International Tables Vol C Tables 4.2.6.8 and 6.1.1.4'

loop_
_geom_angle_atom_site_label_1
_geom_angle_atom_site_label_2
_geom_angle_atom_site_label_3
_geom_angle
O21 Sm1 O61 104.05(16)
O21 Sm1 O41 89.85(16)
O61 Sm1 O41 78.04(15)
O21 Sm1 O1 166.79(15)
O61 Sm1 O1 77.50(15)
O41 Sm1 O1 77.57(15)
O21 Sm1 O4 128.39(15)
O61 Sm1 O4 119.52(16)
O41 Sm1 O4 123.47(15)
O1 Sm1 O4 58.45(15)
O21 Sm1 Si1 156.36(12)
O61 Sm1 Si1 99.10(12)
O41 Sm1 Si1 99.65(11)
O1 Sm1 Si1 28.24(11)
O4 Sm1 Si1 30.25(11)
O21 Sm1 Sm2 129.02(12)
O61 Sm1 Sm2 48.77(11)
O41 Sm1 Sm2 47.75(11)
O1 Sm1 Sm2 42.85(10)
O4 Sm1 Sm2 101.27(11)
Si1 Sm1 Sm2 71.09(4)
O21 Sm1 K1 49.08(12)
O61 Sm1 K1 69.61(12)
O41 Sm1 K1 49.73(11)
O1 Sm1 K1 121.62(10)
O4 Sm1 K1 168.93(11)
Si1 Sm1 K1 148.27(5)
Sm2 Sm1 K1 79.95(3)
O81 Sm2 O1 109.50(17)
O81 Sm2 O41 162.11(16)
O1 Sm2 O41 76.85(15)
O81 Sm2 O62 100.31(16)
O1 Sm2 O62 132.48(15)
O41 Sm2 O62 86.00(14)
O81 Sm2 O61 127.55(16)
O1 Sm2 O61 75.68(14)
O41 Sm2 O61 69.85(14)
O62 Sm2 O61 56.80(14)
O81 Sm2 O44 106.35(15)
O1 Sm2 O44 109.15(14)
O41 Sm2 O44 56.05(13)
O62 Sm2 O44 96.30(13)
O61 Sm2 O44 121.40(13)
O81 Sm2 Si4 113.62(12)
O1 Sm2 Si4 103.18(11)
O41 Sm2 Si4 79.91(10)
O62 Sm2 Si4 29.53(11)
O61 Sm2 Si4 27.78(10)
O44 Sm2 Si4 114.93(9)
O81 Sm2 Si3 135.51(13)
O1 Sm2 Si3 92.21(11)
O41 Sm2 Si3 26.78(10)
O62 Sm2 Si3 91.44(11)
O61 Sm2 Si3 94.73(10)
O44 Sm2 Si3 29.27(9)
Si4 Sm2 Si3 97.52(5)
O81 Sm2 Sm1 151.78(13)
O1 Sm2 Sm1 46.80(10)
O41 Sm2 Sm1 42.92(10)
O62 Sm2 Sm1 91.62(10)
O61 Sm2 Sm1 42.53(9)
O44 Sm2 Sm1 97.53(9)
Si4 Sm2 Sm1 67.42(4)
Si3 Sm2 Sm1 68.79(4)
O21 K1 O43 115.71(14)
O21 K1 O41 76.22(14)
O43 K1 O41 55.30(13)
O21 K1 O22 55.83(14)
O43 K1 O22 121.09(15)
O41 K1 O22 124.79(15)
O21 K1 O64 98.12(15)
O43 K1 O64 127.77(15)
O41 K1 O64 100.89(14)
O22 K1 O64 110.64(14)
O21 K1 Si2 27.22(10)
O43 K1 Si2 118.06(11)
O41 K1 Si2 97.84(11)
O22 K1 Si2 29.24(10)
O64 K1 Si2 110.24(12)
O21 K1 Si3 94.60(11)
O43 K1 Si3 28.48(10)
O41 K1 Si3 26.92(10)
O22 K1 Si3 126.20(11)
O64 K1 Si3 117.94(11)
Si2 K1 Si3 108.15(6)
O21 K1 Si4 92.57(11)
O43 K1 Si4 109.34(11)
O41 K1 Si4 74.32(10)
O22 K1 Si4 128.01(11)
O64 K1 Si4 26.59(10)
Si2 K1 Si4 114.53(6)
Si3 K1 Si4 92.76(6)
O21 K1 Sm1 41.07(10)
O43 K1 Sm1 96.00(10)
O41 K1 Sm1 42.08(10)
O22 K1 Sm1 96.90(11)
O64 K1 Sm1 84.05(11)
Si2 K1 Sm1 68.00(5)
Si3 K1 Sm1 67.79(4)
Si4 K1 Sm1 64.52(4)
O1 Si1 O3 117.5(3)
O1 Si1 O2 115.9(3)
O3 Si1 O2 105.8(3)
O1 Si1 O4 102.1(3)
O3 Si1 O4 103.8(3)
O2 Si1 O4 111.2(3)
O1 Si1 Sm1 50.79(17)
O3 Si1 Sm1 121.5(2)
O2 Si1 Sm1 131.80(19)
O4 Si1 Sm1 51.38(17)
O21 Si2 O23 115.9(3)
O21 Si2 O24 115.5(3)
O23 Si2 O24 103.5(3)
O21 Si2 O22 105.1(3)
O23 Si2 O22 104.8(3)
O24 Si2 O22 111.6(3)
O21 Si2 K1 52.33(18)
O23 Si2 K1 114.06(19)
O24 Si2 K1 142.0(2)
O22 Si2 K1 54.38(17)
O41 Si3 O42 118.0(3)
O41 Si3 O43 104.2(2)
O42 Si3 O43 111.8(3)
O41 Si3 O44 106.7(3)
O42 Si3 O44 106.6(3)
O43 Si3 O44 109.2(3)
O41 Si3 Sm2 48.88(17)
O42 Si3 Sm2 128.8(2)
O43 Si3 Sm2 119.39(18)
O44 Si3 Sm2 57.87(17)
O41 Si3 K1 52.44(17)
O42 Si3 K1 129.0(2)
O43 Si3 K1 52.00(16)
O44 Si3 K1 124.34(17)
Sm2 Si3 K1 85.19(5)
O61 Si4 O63 116.6(3)
O61 Si4 O64 115.1(3)
O63 Si4 O64 105.4(3)
O61 Si4 O62 102.5(2)
O63 Si4 O62 111.5(3)
O64 Si4 O62 105.3(3)
O61 Si4 Sm2 52.22(18)
O63 Si4 Sm2 121.40(19)
O64 Si4 Sm2 132.35(18)
O62 Si4 Sm2 51.46(16)
O61 Si4 K1 77.76(18)
O63 Si4 K1 154.8(2)
O64 Si4 K1 49.73(16)
O62 Si4 K1 83.08(17)
Sm2 Si4 K1 83.79(5)
O81 Si5 O84 115.8(3)
O81 Si5 O83 115.6(3)
O84 Si5 O83 104.6(3)
O81 Si5 O82 106.2(3)
O84 Si5 O82 109.6(3)
O83 Si5 O82 104.4(3)
Si1 O1 Sm2 168.7(3)
Si1 O1 Sm1 101.0(2)
Sm2 O1 Sm1 90.35(14)
C1 O2 Si1 130.9(4)
C5 O3 Si1 132.2(5)
C9 O4 Si1 130.6(5)
C9 O4 Sm1 129.8(4)
Si1 O4 Sm1 98.4(2)
Si2 O21 Sm1 165.5(3)
Si2 O21 K1 100.5(2)
Sm1 O21 K1 89.85(15)
C21 O22 Si2 131.2(4)
C21 O22 K1 126.1(4)
Si2 O22 K1 96.4(2)
C25 O23 Si2 132.6(5)
C29 O24 Si2 134.9(5)
Si3 O41 Sm1 157.6(3)
Si3 O41 Sm2 104.3(2)
Sm1 O41 Sm2 89.33(14)
Si3 O41 K1 100.6(2)
Sm1 O41 K1 88.19(14)
Sm2 O41 K1 117.38(16)
C41 O42 Si3 138.3(5)
C45 O43 Si3 135.6(4)
C45 O43 K1 124.9(4)
Si3 O43 K1 99.5(2)
C49 O44 Si3 134.3(4)
C49 O44 Sm2 111.7(4)
Si3 O44 Sm2 92.9(2)
Si4 O61 Sm1 147.3(3)
Si4 O61 Sm2 100.0(2)
Sm1 O61 Sm2 88.70(13)
C61 O62 Si4 133.4(4)
C61 O62 Sm2 126.9(4)
Si4 O62 Sm2 99.0(2)
C65 O63 Si4 130.0(5)
C69 O64 Si4 131.1(5)
C69 O64 K1 116.9(4)
Si4 O64 K1 103.7(2)
Si5 O81 Sm2 158.3(3)
C81 O82 Si5 133.1(5)
C85 O83 Si5 133.2(5)
C89 O84 Si5 132.8(5)
O2 C1 C3 106.7(6)
O2 C1 C4 110.0(6)
C3 C1 C4 111.5(7)
O2 C1 C2 107.2(6)
C3 C1 C2 110.7(7)
C4 C1 C2 110.7(6)
C1 C2 H2A 109.5
C1 C2 H2B 109.5
H2A C2 H2B 109.5
C1 C2 H2C 109.5
H2A C2 H2C 109.5
H2B C2 H2C 109.5
C1 C3 H3A 109.5
C1 C3 H3B 109.5
H3A C3 H3B 109.5
C1 C3 H3C 109.5
H3A C3 H3C 109.5
H3B C3 H3C 109.5
C1 C4 H4A 109.5
C1 C4 H4B 109.5
H4A C4 H4B 109.5
C1 C4 H4C 109.5
H4A C4 H4C 109.5
H4B C4 H4C 109.5
O3 C5 C6 110.5(6)
O3 C5 C7 108.6(6)
C6 C5 C7 112.5(7)
O3 C5 C8 104.7(6)
C6 C5 C8 110.2(7)
C7 C5 C8 110.0(7)
C5 C6 H6A 109.5
C5 C6 H6B 109.5
H6A C6 H6B 109.5
C5 C6 H6C 109.5
H6A C6 H6C 109.5
H6B C6 H6C 109.5
C5 C7 H7A 109.5
C5 C7 H7B 109.5
H7A C7 H7B 109.5
C5 C7 H7C 109.5
H7A C7 H7C 109.5
H7B C7 H7C 109.5
C5 C8 H8A 109.5
C5 C8 H8B 109.5
H8A C8 H8B 109.5
C5 C8 H8C 109.5
H8A C8 H8C 109.5
H8B C8 H8C 109.5
O4 C9 C10 111.6(7)
O4 C9 C11 109.1(7)
C10 C9 C11 109.6(7)
O4 C9 C12 105.0(7)
C10 C9 C12 111.4(8)
C11 C9 C12 110.0(8)
C9 C10 H10A 109.5
C9 C10 H10B 109.5
H10A C10 H10B 109.5
C9 C10 H10C 109.5
H10A C10 H10C 109.5
H10B C10 H10C 109.5
C9 C11 H11A 109.5
C9 C11 H11B 109.5
H11A C11 H11B 109.5
C9 C11 H11C 109.5
H11A C11 H11C 109.5
H11B C11 H11C 109.5
C9 C12 H12A 109.5
C9 C12 H12B 109.5
H12A C12 H12B 109.5
C9 C12 H12C 109.5
H12A C12 H12C 109.5
H12B C12 H12C 109.5
O22 C21 C22 106.5(6)
O22 C21 C24 111.2(6)
C22 C21 C24 109.8(7)
O22 C21 C23 109.1(6)
C22 C21 C23 110.0(7)
C24 C21 C23 110.2(6)
C21 C22 H22A 109.5
C21 C22 H22B 109.5
H22A C22 H22B 109.5
C21 C22 H22C 109.5
H22A C22 H22C 109.5
H22B C22 H22C 109.5
C21 C23 H23A 109.5
C21 C23 H23B 109.5
H23A C23 H23B 109.5
C21 C23 H23C 109.5
H23A C23 H23C 109.5
H23B C23 H23C 109.5
C21 C24 H24A 109.5
C21 C24 H24B 109.5
H24A C24 H24B 109.5
C21 C24 H24C 109.5
H24A C24 H24C 109.5
H24B C24 H24C 109.5
O23 C25 C26 105.3(6)
O23 C25 C28 110.4(6)
C26 C25 C28 109.3(7)
O23 C25 C27 109.8(6)
C26 C25 C27 109.9(7)
C28 C25 C27 112.0(7)
C25 C26 H26A 109.5
C25 C26 H26B 109.5
H26A C26 H26B 109.5
C25 C26 H26C 109.5
H26A C26 H26C 109.5
H26B C26 H26C 109.5
C25 C27 H27A 109.5
C25 C27 H27B 109.5
H27A C27 H27B 109.5
C25 C27 H27C 109.5
H27A C27 H27C 109.5
H27B C27 H27C 109.5
C25 C28 H28A 109.5
C25 C28 H28B 109.5
H28A C28 H28B 109.5
C25 C28 H28C 109.5
H28A C28 H28C 109.5
H28B C28 H28C 109.5
O24 C29 C30 111.4(6)
O24 C29 C32 107.6(7)
C30 C29 C32 112.3(8)
O24 C29 C31 105.3(7)
C30 C29 C31 108.9(7)
C32 C29 C31 111.2(8)
C29 C30 H30A 109.5
C29 C30 H30B 109.5
H30A C30 H30B 109.5
C29 C30 H30C 109.5
H30A C30 H30C 109.5
H30B C30 H30C 109.5
C29 C31 H31A 109.5
C29 C31 H31B 109.5
H31A C31 H31B 109.5
C29 C31 H31C 109.5
H31A C31 H31C 109.5
H31B C31 H31C 109.5
C29 C32 H32A 109.5
C29 C32 H32B 109.5
H32A C32 H32B 109.5
C29 C32 H32C 109.5
H32A C32 H32C 109.5
H32B C32 H32C 109.5
O42 C41 C42 106.5(7)
O42 C41 C44 111.3(6)
C42 C41 C44 112.2(8)
O42 C41 C43 108.6(7)
C42 C41 C43 108.8(7)
C44 C41 C43 109.3(8)
C41 C42 H42A 109.5
C41 C42 H42B 109.5
H42A C42 H42B 109.5
C41 C42 H42C 109.5
H42A C42 H42C 109.5
H42B C42 H42C 109.5
C41 C43 H43A 109.5
C41 C43 H43B 109.5
H43A C43 H43B 109.5
C41 C43 H43C 109.5
H43A C43 H43C 109.5
H43B C43 H43C 109.5
C41 C44 H44A 109.5
C41 C44 H44B 109.5
H44A C44 H44B 109.5
C41 C44 H44C 109.5
H44A C44 H44C 109.5
H44B C44 H44C 109.5
O43 C45 C48 105.1(5)
O43 C45 C47 110.3(6)
C48 C45 C47 110.8(6)
O43 C45 C46 109.7(6)
C48 C45 C46 109.2(6)
C47 C45 C46 111.5(6)
C45 C46 H46A 109.5
C45 C46 H46B 109.5
H46A C46 H46B 109.5
C45 C46 H46C 109.5
H46A C46 H46C 109.5
H46B C46 H46C 109.5
C45 C47 H47A 109.5
C45 C47 H47B 109.5
H47A C47 H47B 109.5
C45 C47 H47C 109.5
H47A C47 H47C 109.5
H47B C47 H47C 109.5
C45 C48 H48A 109.5
C45 C48 H48B 109.5
H48A C48 H48B 109.5
C45 C48 H48C 109.5
H48A C48 H48C 109.5
H48B C48 H48C 109.5
O44 C49 C50 105.3(6)
O44 C49 C52 108.8(6)
C50 C49 C52 111.8(7)
O44 C49 C51 111.8(6)
C50 C49 C51 109.1(6)
C52 C49 C51 109.9(6)
C49 C50 H50A 109.5
C49 C50 H50B 109.5
H50A C50 H50B 109.5
C49 C50 H50C 109.5
H50A C50 H50C 109.5
H50B C50 H50C 109.5
C49 C51 H51A 109.5
C49 C51 H51B 109.5
H51A C51 H51B 109.5
C49 C51 H51C 109.5
H51A C51 H51C 109.5
H51B C51 H51C 109.5
C49 C52 H52A 109.5
C49 C52 H52B 109.5
H52A C52 H52B 109.5
C49 C52 H52C 109.5
H52A C52 H52C 109.5
H52B C52 H52C 109.5
O62 C61 C64 109.9(6)
O62 C61 C62 105.5(6)
C64 C61 C62 111.4(7)
O62 C61 C63 110.2(6)
C64 C61 C63 111.3(6)
C62 C61 C63 108.4(6)
C61 C62 H62A 109.5
C61 C62 H62B 109.5
H62A C62 H62B 109.5
C61 C62 H62C 109.5
H62A C62 H62C 109.5
H62B C62 H62C 109.5
C61 C63 H63A 109.5
C61 C63 H63B 109.5
H63A C63 H63B 109.5
C61 C63 H63C 109.5
H63A C63 H63C 109.5
H63B C63 H63C 109.5
C61 C64 H64A 109.5
C61 C64 H64B 109.5
H64A C64 H64B 109.5
C61 C64 H64C 109.5
H64A C64 H64C 109.5
H64B C64 H64C 109.5
O63 C65 C67 109.3(7)
O63 C65 C68 105.2(7)
C67 C65 C68 111.2(7)
O63 C65 C66 110.9(6)
C67 C65 C66 110.3(7)
C68 C65 C66 109.8(7)
C65 C66 H66A 109.5
C65 C66 H66B 109.5
H66A C66 H66B 109.5
C65 C66 H66C 109.5
H66A C66 H66C 109.5
H66B C66 H66C 109.5
C65 C67 H67A 109.5
C65 C67 H67B 109.5
H67A C67 H67B 109.5
C65 C67 H67C 109.5
H67A C67 H67C 109.5
H67B C67 H67C 109.5
C65 C68 H68A 109.5
C65 C68 H68B 109.5
H68A C68 H68B 109.5
C65 C68 H68C 109.5
H68A C68 H68C 109.5
H68B C68 H68C 109.5
O64 C69 C70 106.0(6)
O64 C69 C71 108.9(6)
C70 C69 C71 110.5(7)
O64 C69 C72 108.8(6)
C70 C69 C72 111.2(7)
C71 C69 C72 111.3(7)
C69 C70 H70A 109.5
C69 C70 H70B 109.5
H70A C70 H70B 109.5
C69 C70 H70C 109.5
H70A C70 H70C 109.5
H70B C70 H70C 109.5
C69 C71 H71A 109.5
C69 C71 H71B 109.5
H71A C71 H71B 109.5
C69 C71 H71C 109.5
H71A C71 H71C 109.5
H71B C71 H71C 109.5
C69 C72 H72A 109.5
C69 C72 H72B 109.5
H72A C72 H72B 109.5
C69 C72 H72C 109.5
H72A C72 H72C 109.5
H72B C72 H72C 109.5
O82 C81 C82 110.9(7)
O82 C81 C84 112.7(7)
C82 C81 C84 109.1(7)
O82 C81 C83 105.5(6)
C82 C81 C83 108.0(7)
C84 C81 C83 110.5(7)
C81 C82 H82A 109.5
C81 C82 H82B 109.5
H82A C82 H82B 109.5
C81 C82 H82C 109.5
H82A C82 H82C 109.5
H82B C82 H82C 109.5
C81 C83 H83A 109.5
C81 C83 H83B 109.5
H83A C83 H83B 109.5
C81 C83 H83C 109.5
H83A C83 H83C 109.5
H83B C83 H83C 109.5
C81 C84 H84A 109.5
C81 C84 H84B 109.5
H84A C84 H84B 109.5
C81 C84 H84C 109.5
H84A C84 H84C 109.5
H84B C84 H84C 109.5
O83 C85 C88 110.6(6)
O83 C85 C87 105.1(7)
C88 C85 C87 109.9(7)
O83 C85 C86 111.0(6)
C88 C85 C86 110.6(7)
C87 C85 C86 109.6(7)
C85 C86 H86A 109.5
C85 C86 H86B 109.5
H86A C86 H86B 109.5
C85 C86 H86C 109.5
H86A C86 H86C 109.5
H86B C86 H86C 109.5
C85 C87 H87A 109.5
C85 C87 H87B 109.5
H87A C87 H87B 109.5
C85 C87 H87C 109.5
H87A C87 H87C 109.5
H87B C87 H87C 109.5
C85 C88 H88A 109.5
C85 C88 H88B 109.5
H88A C88 H88B 109.5
C85 C88 H88C 109.5
H88A C88 H88C 109.5
H88B C88 H88C 109.5
O84 C89 C92 109.6(6)
O84 C89 C91 110.2(7)
C92 C89 C91 111.2(8)
O84 C89 C90 106.1(6)
C92 C89 C90 109.8(7)
C91 C89 C90 109.8(7)
C89 C90 H90A 109.5
C89 C90 H90B 109.5
H90A C90 H90B 109.5
C89 C90 H90C 109.5
H90A C90 H90C 109.5
H90B C90 H90C 109.5
C89 C91 H91A 109.5
C89 C91 H91B 109.5
H91A C91 H91B 109.5
C89 C91 H91C 109.5
H91A C91 H91C 109.5
H91B C91 H91C 109.5
C89 C92 H92A 109.5
C89 C92 H92B 109.5
H92A C92 H92B 109.5
C89 C92 H92C 109.5
H92A C92 H92C 109.5
H92B C92 H92C 109.5

loop_
_geom_bond_atom_site_label_1
_geom_bond_atom_site_label_2
_geom_bond_distance
Sm1 O21 2.381(5)
Sm1 O61 2.412(4)
Sm1 O41 2.430(5)
Sm1 O1 2.601(4)
Sm1 O4 2.602(5)
Sm1 Si1 3.295(2)
Sm1 Sm2 3.5676(6)
Sm1 K1 3.6239(17)
Sm2 O81 2.356(5)
Sm2 O1 2.426(5)
Sm2 O41 2.641(5)
Sm2 O62 2.648(4)
Sm2 O61 2.684(5)
Sm2 O44 2.880(5)
Sm2 Si4 3.344(2)
Sm2 Si3 3.3968(19)
K1 O21 2.738(5)
K1 O43 2.740(5)
K1 O41 2.766(5)
K1 O22 2.783(5)
K1 O64 2.804(5)
K1 Si2 3.402(3)
K1 Si3 3.430(2)
K1 Si4 3.571(3)
Si1 O1 1.588(5)
Si1 O3 1.627(5)
Si1 O2 1.640(5)
Si1 O4 1.678(5)
Si2 O21 1.583(5)
Si2 O23 1.631(5)
Si2 O24 1.639(5)
Si2 O22 1.672(5)
Si3 O41 1.580(5)
Si3 O42 1.618(5)
Si3 O43 1.658(5)
Si3 O44 1.663(5)
Si4 O61 1.582(5)
Si4 O63 1.631(5)
Si4 O64 1.645(5)
Si4 O62 1.669(5)
Si5 O81 1.572(5)
Si5 O84 1.629(5)
Si5 O83 1.647(5)
Si5 O82 1.657(6)
O2 C1 1.445(8)
O3 C5 1.441(9)
O4 C9 1.486(9)
O22 C21 1.455(8)
O23 C25 1.448(9)
O24 C29 1.440(8)
O42 C41 1.456(9)
O43 C45 1.456(8)
O44 C49 1.462(8)
O62 C61 1.453(8)
O63 C65 1.445(9)
O64 C69 1.459(8)
O82 C81 1.441(9)
O83 C85 1.433(9)
O84 C89 1.449(9)
C1 C3 1.505(11)
C1 C4 1.534(10)
C1 C2 1.534(10)
C2 H2A 0.9800
C2 H2B 0.9800
C2 H2C 0.9800
C3 H3A 0.9800
C3 H3B 0.9800
C3 H3C 0.9800
C4 H4A 0.9800
C4 H4B 0.9800
C4 H4C 0.9800
C5 C6 1.525(11)
C5 C7 1.530(10)
C5 C8 1.538(11)
C6 H6A 0.9800
C6 H6B 0.9800
C6 H6C 0.9800
C7 H7A 0.9800
C7 H7B 0.9800
C7 H7C 0.9800
C8 H8A 0.9800
C8 H8B 0.9800
C8 H8C 0.9800
C9 C10 1.520(11)
C9 C11 1.526(12)
C9 C12 1.529(12)
C10 H10A 0.9800
C10 H10B 0.9800
C10 H10C 0.9800
C11 H11A 0.9800
C11 H11B 0.9800
C11 H11C 0.9800
C12 H12A 0.9800
C12 H12B 0.9800
C12 H12C 0.9800
C21 C22 1.506(11)
C21 C24 1.510(11)
C21 C23 1.518(11)
C22 H22A 0.9800
C22 H22B 0.9800
C22 H22C 0.9800
C23 H23A 0.9800
C23 H23B 0.9800
C23 H23C 0.9800
C24 H24A 0.9800
C24 H24B 0.9800
C24 H24C 0.9800
C25 C26 1.523(10)
C25 C28 1.523(10)
C25 C27 1.529(11)
C26 H26A 0.9800
C26 H26B 0.9800
C26 H26C 0.9800
C27 H27A 0.9800
C27 H27B 0.9800
C27 H27C 0.9800
C28 H28A 0.9800
C28 H28B 0.9800
C28 H28C 0.9800
C29 C30 1.516(11)
C29 C32 1.521(12)
C29 C31 1.530(11)
C30 H30A 0.9800
C30 H30B 0.9800
C30 H30C 0.9800
C31 H31A 0.9800
C31 H31B 0.9800
C31 H31C 0.9800
C32 H32A 0.9800
C32 H32B 0.9800
C32 H32C 0.9800
C41 C42 1.504(11)
C41 C44 1.523(11)
C41 C43 1.525(11)
C42 H42A 0.9800
C42 H42B 0.9800
C42 H42C 0.9800
C43 H43A 0.9800
C43 H43B 0.9800
C43 H43C 0.9800
C44 H44A 0.9800
C44 H44B 0.9800
C44 H44C 0.9800
C45 C48 1.519(10)
C45 C47 1.519(10)
C45 C46 1.539(10)
C46 H46A 0.9800
C46 H46B 0.9800
C46 H46C 0.9800
C47 H47A 0.9800
C47 H47B 0.9800
C47 H47C 0.9800
C48 H48A 0.9800
C48 H48B 0.9800
C48 H48C 0.9800
C49 C50 1.521(11)
C49 C52 1.522(10)
C49 C51 1.536(10)
C50 H50A 0.9800
C50 H50B 0.9800
C50 H50C 0.9800
C51 H51A 0.9800
C51 H51B 0.9800
C51 H51C 0.9800
C52 H52A 0.9800
C52 H52B 0.9800
C52 H52C 0.9800
C61 C64 1.526(10)
C61 C62 1.527(10)
C61 C63 1.536(10)
C62 H62A 0.9800
C62 H62B 0.9800
C62 H62C 0.9800
C63 H63A 0.9800
C63 H63B 0.9800
C63 H63C 0.9800
C64 H64A 0.9800
C64 H64B 0.9800
C64 H64C 0.9800
C65 C67 1.514(11)
C65 C68 1.527(11)
C65 C66 1.532(11)
C66 H66A 0.9800
C66 H66B 0.9800
C66 H66C 0.9800
C67 H67A 0.9800
C67 H67B 0.9800
C67 H67C 0.9800
C68 H68A 0.9800
C68 H68B 0.9800
C68 H68C 0.9800
C69 C70 1.504(11)
C69 C71 1.505(11)
C69 C72 1.511(11)
C70 H70A 0.9800
C70 H70B 0.9800
C70 H70C 0.9800
C71 H71A 0.9800
C71 H71B 0.9800
C71 H71C 0.9800
C72 H72A 0.9800
C72 H72B 0.9800
C72 H72C 0.9800
C81 C82 1.534(11)
C81 C84 1.534(11)
C81 C83 1.536(11)
C82 H82A 0.9800
C82 H82B 0.9800
C82 H82C 0.9800
C83 H83A 0.9800
C83 H83B 0.9800
C83 H83C 0.9800
C84 H84A 0.9800
C84 H84B 0.9800
C84 H84C 0.9800
C85 C88 1.520(11)
C85 C87 1.529(11)
C85 C86 1.532(11)
C86 H86A 0.9800
C86 H86B 0.9800
C86 H86C 0.9800
C87 H87A 0.9800
C87 H87B 0.9800
C87 H87C 0.9800
C88 H88A 0.9800
C88 H88B 0.9800
C88 H88C 0.9800
C89 C92 1.505(12)
C89 C91 1.530(11)
C89 C90 1.547(10)
C90 H90A 0.9800
C90 H90B 0.9800
C90 H90C 0.9800
C91 H91A 0.9800
C91 H91B 0.9800
C91 H91C 0.9800
C92 H92A 0.9800
C92 H92B 0.9800
C92 H92C 0.9800

loop_
_geom_torsion_atom_site_label_1
_geom_torsion_atom_site_label_2
_geom_torsion_atom_site_label_3
_geom_torsion_atom_site_label_4
_geom_torsion
O3 Si1 O1 Sm2 69.8(15)
O2 Si1 O1 Sm2 -56.5(15)
O4 Si1 O1 Sm2 -177.5(14)
Sm1 Si1 O1 Sm2 179.4(15)
O3 Si1 O1 Sm1 -109.6(3)
O2 Si1 O1 Sm1 124.0(2)
O4 Si1 O1 Sm1 3.1(3)
O1 Si1 O2 C1 -35.7(7)
O3 Si1 O2 C1 -167.7(6)
O4 Si1 O2 C1 80.3(6)
Sm1 Si1 O2 C1 23.8(7)
O1 Si1 O3 C5 -89.1(7)
O2 Si1 O3 C5 42.0(7)
O4 Si1 O3 C5 159.1(6)
Sm1 Si1 O3 C5 -148.0(5)
O1 Si1 O4 C9 -170.9(6)
O3 Si1 O4 C9 -48.3(7)
O2 Si1 O4 C9 64.9(7)
Sm1 Si1 O4 C9 -167.8(7)
O1 Si1 O4 Sm1 -3.1(3)
O3 Si1 O4 Sm1 119.5(2)
O2 Si1 O4 Sm1 -127.3(2)
O23 Si2 O21 Sm1 33.3(13)
O24 Si2 O21 Sm1 -88.1(12)
O22 Si2 O21 Sm1 148.5(11)
K1 Si2 O21 Sm1 134.7(12)
O23 Si2 O21 K1 -101.4(3)
O24 Si2 O21 K1 137.3(2)
O22 Si2 O21 K1 13.8(3)
O21 Si2 O22 C21 -165.9(6)
O23 Si2 O22 C21 -43.2(6)
O24 Si2 O22 C21 68.2(6)
K1 Si2 O22 C21 -152.4(7)
O21 Si2 O22 K1 -13.4(3)
O23 Si2 O22 K1 109.2(2)
O24 Si2 O22 K1 -139.4(2)
O21 Si2 O23 C25 -94.2(6)
O24 Si2 O23 C25 33.3(7)
O22 Si2 O23 C25 150.4(6)
K1 Si2 O23 C25 -152.4(6)
O21 Si2 O24 C29 -35.6(8)
O23 Si2 O24 C29 -163.4(7)
O22 Si2 O24 C29 84.4(7)
K1 Si2 O24 C29 25.1(9)
O42 Si3 O41 Sm1 7.5(8)
O43 Si3 O41 Sm1 -117.1(7)
O44 Si3 O41 Sm1 127.4(7)
Sm2 Si3 O41 Sm1 126.1(8)
K1 Si3 O41 Sm1 -111.8(8)
O42 Si3 O41 Sm2 -118.6(3)
O43 Si3 O41 Sm2 116.8(2)
O44 Si3 O41 Sm2 1.3(3)
K1 Si3 O41 Sm2 122.1(2)
O42 Si3 O41 K1 119.4(3)
O43 Si3 O41 K1 -5.3(3)
O44 Si3 O41 K1 -120.8(2)
Sm2 Si3 O41 K1 -122.1(2)
O41 Si3 O42 C41 -25.6(8)
O43 Si3 O42 C41 95.2(7)
O44 Si3 O42 C41 -145.5(7)
Sm2 Si3 O42 C41 -83.7(7)
K1 Si3 O42 C41 37.1(8)
O41 Si3 O43 C45 -174.4(6)
O42 Si3 O43 C45 57.1(7)
O44 Si3 O43 C45 -60.7(6)
Sm2 Si3 O43 C45 -123.9(6)
K1 Si3 O43 C45 -179.7(7)
O41 Si3 O43 K1 5.3(3)
O42 Si3 O43 K1 -123.2(2)
O44 Si3 O43 K1 119.1(2)
Sm2 Si3 O43 K1 55.8(2)
O41 Si3 O44 C49 -125.5(6)
O42 Si3 O44 C49 1.4(7)
O43 Si3 O44 C49 122.4(6)
Sm2 Si3 O44 C49 -124.4(6)
K1 Si3 O44 C49 178.9(5)
O41 Si3 O44 Sm2 -1.2(2)
O42 Si3 O44 Sm2 125.8(2)
O43 Si3 O44 Sm2 -113.2(2)
K1 Si3 O44 Sm2 -56.7(2)
O63 Si4 O61 Sm1 -146.1(4)
O64 Si4 O61 Sm1 -21.9(6)
O62 Si4 O61 Sm1 91.8(5)
Sm2 Si4 O61 Sm1 103.4(5)
K1 Si4 O61 Sm1 11.8(4)
O63 Si4 O61 Sm2 110.5(3)
O64 Si4 O61 Sm2 -125.3(2)
O62 Si4 O61 Sm2 -11.6(3)
K1 Si4 O61 Sm2 -91.61(14)
O61 Si4 O62 C61 -177.6(6)
O63 Si4 O62 C61 56.9(6)
O64 Si4 O62 C61 -56.9(6)
Sm2 Si4 O62 C61 170.6(7)
K1 Si4 O62 C61 -101.8(6)
O61 Si4 O62 Sm2 11.8(3)
O63 Si4 O62 Sm2 -113.7(2)
O64 Si4 O62 Sm2 132.5(2)
K1 Si4 O62 Sm2 87.55(13)
O61 Si4 O63 C65 -23.1(7)
O64 Si4 O63 C65 -152.1(6)
O62 Si4 O63 C65 94.2(6)
Sm2 Si4 O63 C65 37.1(7)
K1 Si4 O63 C65 -143.5(5)
O61 Si4 O64 C69 -100.7(6)
O63 Si4 O64 C69 29.1(7)
O62 Si4 O64 C69 147.2(6)
Sm2 Si4 O64 C69 -161.5(5)
K1 Si4 O64 C69 -146.1(7)
O61 Si4 O64 K1 45.3(3)
O63 Si4 O64 K1 175.2(2)
O62 Si4 O64 K1 -66.7(3)
Sm2 Si4 O64 K1 -15.4(3)
O84 Si5 O81 Sm2 158.5(7)
O83 Si5 O81 Sm2 -78.7(9)
O82 Si5 O81 Sm2 36.6(9)
O81 Si5 O82 C81 -169.4(6)
O84 Si5 O82 C81 64.8(7)
O83 Si5 O82 C81 -46.7(7)
O81 Si5 O83 C85 -100.1(7)
O84 Si5 O83 C85 28.5(7)
O82 Si5 O83 C85 143.6(7)
O81 Si5 O84 C89 -27.1(8)
O83 Si5 O84 C89 -155.5(6)
O82 Si5 O84 C89 93.0(7)
Si1 O2 C1 C3 -157.9(5)
Si1 O2 C1 C4 -36.9(9)
Si1 O2 C1 C2 83.5(7)
Si1 O3 C5 C6 36.8(9)
Si1 O3 C5 C7 -87.0(8)
Si1 O3 C5 C8 155.4(6)
Si1 O4 C9 C10 -36.8(10)
Sm1 O4 C9 C10 158.9(5)
Si1 O4 C9 C11 84.5(8)
Sm1 O4 C9 C11 -79.8(8)
Si1 O4 C9 C12 -157.6(6)
Sm1 O4 C9 C12 38.1(9)
Si2 O22 C21 C22 -167.8(6)
K1 O22 C21 C22 46.9(8)
Si2 O22 C21 C24 -48.2(9)
K1 O22 C21 C24 166.5(5)
Si2 O22 C21 C23 73.5(8)
K1 O22 C21 C23 -71.8(7)
Si2 O23 C25 C26 164.8(6)
Si2 O23 C25 C28 -77.4(8)
Si2 O23 C25 C27 46.5(9)
Si2 O24 C29 C30 54.2(10)
Si2 O24 C29 C32 -69.3(9)
Si2 O24 C29 C31 172.1(6)
Si3 O42 C41 C42 152.4(7)
Si3 O42 C41 C44 29.8(11)
Si3 O42 C41 C43 -90.6(8)
Si3 O43 C45 C48 -179.9(5)
K1 O43 C45 C48 0.4(7)
Si3 O43 C45 C47 -60.5(8)
K1 O43 C45 C47 119.8(5)
Si3 O43 C45 C46 62.8(8)
K1 O43 C45 C46 -116.9(5)
Si3 O44 C49 C50 -167.6(5)
Sm2 O44 C49 C50 74.8(6)
Si3 O44 C49 C52 72.4(8)
Sm2 O44 C49 C52 -45.2(7)
Si3 O44 C49 C51 -49.2(9)
Sm2 O44 C49 C51 -166.8(5)
Si4 O62 C61 C64 -59.6(8)
Sm2 O62 C61 C64 108.7(6)
Si4 O62 C61 C62 -179.8(5)
Sm2 O62 C61 C62 -11.5(7)
Si4 O62 C61 C63 63.3(8)
Sm2 O62 C61 C63 -128.3(5)
Si4 O63 C65 C67 80.6(8)
Si4 O63 C65 C68 -159.9(5)
Si4 O63 C65 C66 -41.2(9)
Si4 O64 C69 C70 166.0(5)
K1 O64 C69 C70 23.4(7)
Si4 O64 C69 C71 47.0(9)
K1 O64 C69 C71 -95.5(6)
Si4 O64 C69 C72 -74.4(8)
K1 O64 C69 C72 143.1(5)
Si5 O82 C81 C82 74.3(9)
Si5 O82 C81 C84 -48.3(10)
Si5 O82 C81 C83 -169.0(6)
Si5 O83 C85 C88 47.6(10)
Si5 O83 C85 C87 166.2(6)
Si5 O83 C85 C86 -75.5(9)
Si5 O84 C89 C92 69.9(9)
Si5 O84 C89 C91 -52.8(9)
Si5 O84 C89 C90 -171.5(6)
